data_2217340
loop_
_publ_author_name
'A. Thiruvalluvar'
'Ray J. Butcher'
'Prakash Karegoudar'
'B. Shivarama Holla'

_publ_section_title
;
 2-(2-Methoxyphenyl)-4,4-dimethyl-4,5-dihydro-1,3-oxazole
;
_journal_coeditor_code TK2221
_journal_issue 1
_journal_name_full 'Acta Crystallographica Section E'
_journal_page_first o61
_journal_page_last o61
_journal_paper_doi 10.1107/S1600536807061685
_journal_volume 64
_journal_year 2008
_chemical_formula_iupac 'C12 H15 N O2'
_chemical_formula_moiety 'C12 H15 N O2'
_chemical_formula_structural 'C12 H15 N O2'
_chemical_formula_sum 'C12 H15 N O2'
_chemical_formula_weight 205.25
_chemical_melting_point 410.0(10)
_chemical_name_common oxazole
_chemical_name_systematic
;
2-(2-Methoxyphenyl)-4,4-dimethyl-4,5-dihydro-1,3-oxazole
;
_space_group_IT_number 14
_symmetry_cell_setting monoclinic
_symmetry_space_group_name_Hall '-P 2yn'
_symmetry_space_group_name_H-M 'P 1 21/n 1'
_atom_sites_solution_hydrogens geom
_atom_sites_solution_primary direct
_atom_sites_solution_secondary difmap
_cell_angle_alpha 90
_cell_angle_beta 91.305(3)
_cell_angle_gamma 90
_cell_formula_units_Z 4
_cell_length_a 8.1495(2)
_cell_length_b 10.9369(3)
_cell_length_c 12.0864(3)
_cell_measurement_reflns_used 14583
_cell_measurement_temperature 200(2)
_cell_measurement_theta_max 32.5
_cell_measurement_theta_min 4.6
_cell_volume 1076.98(5)
_computing_cell_refinement 'CrysAlis CCD (Oxford Diffraction, 2007)'
_computing_data_collection 'CrysAlis CCD (Oxford Diffraction, 2007)'
_computing_data_reduction 'CrysAlis RED (Oxford Diffraction, 2007)'
_computing_molecular_graphics 'ORTEP-3 (Farrugia, 1997)'
_computing_publication_material 'PLATON (Spek, 2003)'
_computing_structure_refinement 'SHELXL97 (Sheldrick, 1997)'
_computing_structure_solution 'SHELXS97 (Sheldrick, 1990)'
_diffrn_ambient_temperature 200(2)
_diffrn_detector_area_resol_mean 10.5081
_diffrn_measured_fraction_theta_full 0.993
_diffrn_measured_fraction_theta_max 0.952
_diffrn_measurement_device_type 'Oxford Diffraction Gemini'
_diffrn_measurement_method '\f and \w scans'
_diffrn_radiation_monochromator graphite
_diffrn_radiation_source 'fine-focus sealed tube'
_diffrn_radiation_type MoK\a
_diffrn_radiation_wavelength 0.71073
_diffrn_reflns_av_R_equivalents 0.027
_diffrn_reflns_av_sigmaI/netI 0.026
_diffrn_reflns_limit_h_max 12
_diffrn_reflns_limit_h_min -12
_diffrn_reflns_limit_k_max 16
_diffrn_reflns_limit_k_min -16
_diffrn_reflns_limit_l_max 18
_diffrn_reflns_limit_l_min -18
_diffrn_reflns_number 34412
_diffrn_reflns_theta_full 25.0
_diffrn_reflns_theta_max 32.6
_diffrn_reflns_theta_min 4.6
_diffrn_standards_decay_% 0
_diffrn_standards_interval_count 0
_diffrn_standards_interval_time 0
_diffrn_standards_number 0
_exptl_absorpt_coefficient_mu 0.086
_exptl_absorpt_correction_T_max 1.000
_exptl_absorpt_correction_T_min 0.717
_exptl_absorpt_correction_type multi-scan
_exptl_absorpt_process_details
;
(CrysAlis RED; Oxford Diffraction, 2007)
;
_exptl_crystal_colour colourless
_exptl_crystal_density_diffrn 1.266
_exptl_crystal_density_method 'Not Measured'
_exptl_crystal_description prism
_exptl_crystal_F_000 440
_exptl_crystal_size_max 0.39
_exptl_crystal_size_mid 0.31
_exptl_crystal_size_min 0.24
_refine_diff_density_max 0.43
_refine_diff_density_min -0.20
_refine_ls_extinction_method none
_refine_ls_goodness_of_fit_ref 1.13
_refine_ls_hydrogen_treatment constr
_refine_ls_matrix_type full
_refine_ls_number_parameters 139
_refine_ls_number_reflns 3740
_refine_ls_number_restraints 0
_refine_ls_restrained_S_all 1.13
_refine_ls_R_factor_all 0.067
_refine_ls_R_factor_gt 0.048
_refine_ls_shift/su_max <0.001
_refine_ls_shift/su_mean 0.000
_refine_ls_structure_factor_coef Fsqd
_refine_ls_weighting_details 'calc w=1/[\s^2^(Fo^2^)+(0.099P)^2^] where P=(Fo^2^+2Fc^2^)/3'
_refine_ls_weighting_scheme calc
_refine_ls_wR_factor_gt 0.145
_refine_ls_wR_factor_ref 0.163
_reflns_number_gt 2596
_reflns_number_total 3740
_reflns_threshold_expression I>2\s(I)
_cod_data_source_file tk2221.cif
_cod_data_source_block I
_cod_original_cell_volume 1076.99(5)
_cod_original_sg_symbol_H-M 'P 21/n'
_cod_database_code 2217340
_cod_database_fobs_code 2217340

loop_
_symmetry_equiv_pos_site_id
_symmetry_equiv_pos_as_xyz
1 x,y,z
2 1/2-x,1/2+y,1/2-z
3 -x,-y,-z
4 1/2+x,1/2-y,1/2+z

loop_
_atom_site_aniso_label
_atom_site_aniso_U_11
_atom_site_aniso_U_22
_atom_site_aniso_U_33
_atom_site_aniso_U_12
_atom_site_aniso_U_13
_atom_site_aniso_U_23
O1 0.0389(4) 0.0352(4) 0.0334(4) -0.0092(3) 0.0072(3) -0.0128(3)
O2 0.0348(4) 0.0360(4) 0.0288(3) -0.0099(3) 0.0026(3) -0.0042(3)
N3 0.0315(4) 0.0313(4) 0.0352(4) -0.0108(3) 0.0101(3) -0.0042(3)
C2 0.0250(4) 0.0206(4) 0.0234(4) 0.0013(3) 0.0010(3) -0.0022(3)
C4 0.0303(5) 0.0276(5) 0.0352(5) -0.0080(4) 0.0051(4) -0.0003(4)
C5 0.0431(6) 0.0303(5) 0.0496(7) -0.0132(5) 0.0087(5) -0.0089(4)
C12 0.0492(7) 0.0448(6) 0.0394(6) -0.0134(5) -0.0026(5) -0.0095(5)
C14 0.0402(6) 0.0441(6) 0.0483(7) -0.0097(5) 0.0044(5) 0.0124(5)
C15 0.0354(6) 0.0412(6) 0.0519(7) -0.0010(5) 0.0043(5) 0.0036(5)
C21 0.0220(4) 0.0220(4) 0.0266(4) 0.0038(3) 0.0031(3) 0.0006(3)
C22 0.0219(4) 0.0258(4) 0.0284(4) 0.0018(3) 0.0015(3) 0.0011(3)
C23 0.0246(5) 0.0310(5) 0.0443(6) -0.0041(4) 0.0024(4) 0.0026(4)
C24 0.0267(5) 0.0404(6) 0.0500(6) -0.0010(4) 0.0123(4) 0.0112(5)
C25 0.0335(5) 0.0466(6) 0.0361(5) 0.0082(5) 0.0135(4) 0.0088(4)
C26 0.0300(5) 0.0328(5) 0.0274(4) 0.0066(4) 0.0058(4) 0.0037(3)

loop_
_atom_site_type_symbol
_atom_site_label
_atom_site_fract_x
_atom_site_fract_y
_atom_site_fract_z
_atom_site_U_iso_or_equiv
_atom_site_thermal_displace_type
_atom_site_occupancy
O O1 0.61501(9) 0.49026(7) 0.33582(5) 0.0357(2) Uani 1.000
O O2 0.40996(9) 0.22987(6) 0.11696(6) 0.0332(2) Uani 1.000
N N3 0.65111(10) 0.39575(8) 0.17107(7) 0.0325(2) Uani 1.000
C C2 0.56870(11) 0.40277(7) 0.25852(7) 0.0230(2) Uani 1.000
C C4 0.78858(13) 0.48460(9) 0.18188(8) 0.0310(3) Uani 1.000
C C5 0.74394(15) 0.55882(10) 0.28508(10) 0.0409(3) Uani 1.000
C C12 0.33176(17) 0.14486(11) 0.04469(10) 0.0445(4) Uani 1.000
C C14 0.79827(15) 0.56238(11) 0.07847(10) 0.0442(4) Uani 1.000
C C15 0.94665(14) 0.41267(10) 0.20004(11) 0.0428(4) Uani 1.000
C C21 0.42972(11) 0.32650(8) 0.29281(7) 0.0235(2) Uani 1.000
C C22 0.35474(11) 0.23841(8) 0.22165(7) 0.0254(2) Uani 1.000
C C23 0.22969(13) 0.16468(9) 0.26164(9) 0.0333(3) Uani 1.000
C C24 0.18045(13) 0.17635(10) 0.37044(10) 0.0389(3) Uani 1.000
C C25 0.25034(13) 0.26249(11) 0.44046(9) 0.0385(3) Uani 1.000
C C26 0.37380(12) 0.33708(9) 0.40107(8) 0.0300(3) Uani 1.000
H H5A 0.83805 0.56661 0.33518 0.0491 Uiso 1.000
H H5B 0.70600 0.63992 0.26448 0.0491 Uiso 1.000
H H12A 0.38149 0.14833 -0.02649 0.0668 Uiso 1.000
H H12B 0.21733 0.16474 0.03700 0.0668 Uiso 1.000
H H12C 0.34348 0.06393 0.07459 0.0668 Uiso 1.000
H H14A 0.82155 0.51117 0.01626 0.0662 Uiso 1.000
H H14B 0.88401 0.62191 0.08799 0.0662 Uiso 1.000
H H14C 0.69541 0.60335 0.06566 0.0662 Uiso 1.000
H H15A 0.96128 0.35762 0.13920 0.0641 Uiso 1.000
H H15B 0.94063 0.36683 0.26757 0.0641 Uiso 1.000
H H15C 1.03780 0.46817 0.20484 0.0641 Uiso 1.000
H H23 0.17905 0.10747 0.21531 0.0399 Uiso 1.000
H H24 0.09887 0.12517 0.39659 0.0466 Uiso 1.000
H H25 0.21528 0.27039 0.51280 0.0463 Uiso 1.000
H H26 0.42061 0.39563 0.44781 0.0360 Uiso 1.000

loop_
_atom_type_symbol
_atom_type_description
_atom_type_scat_dispersion_real
_atom_type_scat_dispersion_imag
_atom_type_scat_source
O O 0.0106 0.0060 'International Tables Vol C Tables 4.2.6.8 and 6.1.1.4'
N N 0.0061 0.0033 'International Tables Vol C Tables 4.2.6.8 and 6.1.1.4'
H H 0.0000 0.0000 'International Tables Vol C Tables 4.2.6.8 and 6.1.1.4'
C C 0.0033 0.0016 'International Tables Vol C Tables 4.2.6.8 and 6.1.1.4'

loop_
_geom_angle_atom_site_label_1
_geom_angle_atom_site_label_2
_geom_angle_atom_site_label_3
_geom_angle
_geom_angle_publ_flag
C2 O1 C5 105.25(7) no
C12 O2 C22 117.79(8) no
C2 N3 C4 107.44(8) no
O1 C2 N3 117.61(8) no
O1 C2 C21 113.65(7) no
N3 C2 C21 128.72(8) no
N3 C4 C5 102.97(8) no
N3 C4 C14 110.35(8) no
N3 C4 C15 107.98(8) no
C5 C4 C14 112.96(9) no
C5 C4 C15 111.78(9) no
C14 C4 C15 110.46(9) no
O1 C5 C4 105.01(8) no
C2 C21 C22 122.44(8) no
C2 C21 C26 118.99(8) no
C22 C21 C26 118.51(8) no
O2 C22 C21 117.68(8) no
O2 C22 C23 122.98(8) no
C21 C22 C23 119.34(8) no
C22 C23 C24 120.26(9) no
C23 C24 C25 121.25(10) no
C24 C25 C26 118.88(10) no
C21 C26 C25 121.73(9) no
O1 C5 H5A 111.00 no
O1 C5 H5B 111.00 no
C4 C5 H5A 111.00 no
C4 C5 H5B 111.00 no
H5A C5 H5B 109.00 no
O2 C12 H12A 109.00 no
O2 C12 H12B 109.00 no
O2 C12 H12C 109.00 no
H12A C12 H12B 109.00 no
H12A C12 H12C 109.00 no
H12B C12 H12C 109.00 no
C4 C14 H14A 109.00 no
C4 C14 H14B 109.00 no
C4 C14 H14C 109.00 no
H14A C14 H14B 109.00 no
H14A C14 H14C 109.00 no
H14B C14 H14C 109.00 no
C4 C15 H15A 109.00 no
C4 C15 H15B 109.00 no
C4 C15 H15C 109.00 no
H15A C15 H15B 109.00 no
H15A C15 H15C 109.00 no
H15B C15 H15C 109.00 no
C22 C23 H23 120.00 no
C24 C23 H23 120.00 no
C23 C24 H24 119.00 no
C25 C24 H24 119.00 no
C24 C25 H25 121.00 no
C26 C25 H25 121.00 no
C21 C26 H26 119.00 no
C25 C26 H26 119.00 no

loop_
_geom_bond_atom_site_label_1
_geom_bond_atom_site_label_2
_geom_bond_distance
_geom_bond_publ_flag
O1 C2 1.3838(11) no
O1 C5 1.4393(14) no
O2 C12 1.4171(14) no
O2 C22 1.3558(11) no
N3 C2 1.2675(12) no
N3 C4 1.4865(13) no
C2 C21 1.4737(12) no
C4 C5 1.5387(15) no
C4 C14 1.5154(16) no
C4 C15 1.5211(15) no
C21 C22 1.4203(12) no
C21 C26 1.4001(13) no
C22 C23 1.3946(14) no
C23 C24 1.3895(16) no
C24 C25 1.3807(16) no
C25 C26 1.3879(15) no
C5 H5A 0.9700 no
C5 H5B 0.9700 no
C12 H12A 0.9600 no
C12 H12B 0.9600 no
C12 H12C 0.9600 no
C14 H14A 0.9600 no
C14 H14B 0.9600 no
C14 H14C 0.9600 no
C15 H15A 0.9600 no
C15 H15B 0.9600 no
C15 H15C 0.9600 no
C23 H23 0.9300 no
C24 H24 0.9300 no
C25 H25 0.9300 no
C26 H26 0.9300 no

loop_
_geom_contact_atom_site_label_1
_geom_contact_atom_site_label_2
_geom_contact_distance
_geom_contact_site_symmetry_2
_geom_contact_publ_flag
O1 C12 3.3873(14) 4_555 no
O2 N3 2.7428(11) . no
O1 H26 2.9200 3_666 no
O1 H26 2.3500 . no
O1 H23 2.7800 2_555 no
O2 H5A 2.7700 2_645 no
O2 H25 2.8100 4_554 no
N3 O2 2.7428(11) . no
N3 C25 3.3942(14) 4_554 no
N3 H25 2.7000 4_554 no
C12 O1 3.3873(14) 4_454 no
C25 N3 3.3942(14) 4_455 no
C2 H23 3.0400 2_555 no
C2 H15B 3.0600 . no
C5 H25 3.0900 3_666 no
C12 H14C 3.0700 3_665 no
C12 H23 2.4700 . no
C21 H14B 3.0500 2_645 no
C23 H12B 2.7100 . no
C23 H12C 2.7000 . no
C23 H15C 2.8900 2_645 no
C24 H15B 3.1000 1_455 no
C24 H14A 2.9200 4_455 no
C26 H12C 3.0700 2_555 no
C26 H14B 3.0700 2_645 no
H5A H15B 2.4800 . no
H5A H15C 2.5300 . no
H5A O2 2.7700 2_655 no
H5B H14C 2.4400 . no
H12A H15B 2.5500 4_454 no
H12B C23 2.7100 . no
H12B H23 2.2700 . no
H12C C23 2.7000 . no
H12C H23 2.2400 . no
H12C C26 3.0700 2_545 no
H14A H15A 2.5000 . no
H14A C24 2.9200 4_554 no
H14B H15C 2.5100 . no
H14B C21 3.0500 2_655 no
H14B C26 3.0700 2_655 no
H14C H5B 2.4400 . no
H14C H24 2.4600 2_555 no
H14C C12 3.0700 3_665 no
H15A H14A 2.5000 . no
H15B C2 3.0600 . no
H15B C24 3.1000 1_655 no
H15B H5A 2.4800 . no
H15B H12A 2.5500 4_555 no
H15C H5A 2.5300 . no
H15C H14B 2.5100 . no
H15C C23 2.8900 2_655 no
H23 C12 2.4700 . no
H23 H12B 2.2700 . no
H23 H12C 2.2400 . no
H23 O1 2.7800 2_545 no
H23 C2 3.0400 2_545 no
H24 H14C 2.4600 2_545 no
H25 C5 3.0900 3_666 no
H25 O2 2.8100 4_455 no
H25 N3 2.7000 4_455 no
H26 O1 2.3500 . no
H26 O1 2.9200 3_666 no

loop_
_geom_hbond_atom_site_label_D
_geom_hbond_atom_site_label_H
_geom_hbond_atom_site_label_A
_geom_hbond_distance_DH
_geom_hbond_distance_HA
_geom_hbond_distance_DA
_geom_hbond_angle_DHA
_geom_hbond_publ_flag
C26 H26 O1 0.93 2.35 2.7136(12) 103 yes

loop_
_geom_torsion_atom_site_label_1
_geom_torsion_atom_site_label_2
_geom_torsion_atom_site_label_3
_geom_torsion_atom_site_label_4
_geom_torsion
_geom_torsion_publ_flag
C5 O1 C2 N3 5.16(11) no
C5 O1 C2 C21 -176.76(8) no
C2 O1 C5 C4 -11.14(10) no
C12 O2 C22 C21 -177.98(9) no
C12 O2 C22 C23 2.38(13) no
C4 N3 C2 O1 3.72(11) no
C4 N3 C2 C21 -174.03(9) no
C2 N3 C4 C5 -10.28(10) no
C2 N3 C4 C14 -131.11(9) no
C2 N3 C4 C15 108.08(9) no
O1 C2 C21 C22 174.63(8) no
O1 C2 C21 C26 -8.28(12) no
N3 C2 C21 C22 -7.55(15) no
N3 C2 C21 C26 169.54(9) no
N3 C4 C5 O1 12.97(10) no
C14 C4 C5 O1 132.00(9) no
C15 C4 C5 O1 -102.69(10) no
C2 C21 C22 O2 -3.21(13) no
C2 C21 C22 C23 176.46(8) no
C26 C21 C22 O2 179.69(8) no
C26 C21 C22 C23 -0.65(13) no
C2 C21 C26 C25 -175.91(9) no
C22 C21 C26 C25 1.29(14) no
O2 C22 C23 C24 178.86(9) no
C21 C22 C23 C24 -0.79(14) no
C22 C23 C24 C25 1.65(16) no
C23 C24 C25 C26 -1.01(16) no
C24 C25 C26 C21 -0.48(16) no

loop_
_cod_related_entry_id
_cod_related_entry_database
_cod_related_entry_code
1 ChemSpider 295213
